data_7108583
loop_
_publ_author_name
'Simone G. Weber'
'David Zahner'
'Frank Rominger'
'Bernd F. Straub'

_publ_section_title
;
 A cationic gold complex cleaves BArF24
;
_journal_name_full Chem.Commun.
_journal_page_first 11325
_journal_paper_doi 10.1039/c2cc36171j
_journal_volume 48
_journal_year 2012
_chemical_formula_sum 'C114 H133 Au Cl10 F6 N2'
_chemical_formula_weight 2196.69
_chemical_name_common '4 in manuscript'
_chemical_name_systematic
;
?
;
_space_group_IT_number 15
_symmetry_cell_setting monoclinic
_symmetry_space_group_name_Hall '-C 2yc'
_symmetry_space_group_name_H-M 'C 1 2/c 1'
_atom_sites_solution_hydrogens geom
_atom_sites_solution_primary direct
_atom_sites_solution_secondary difmap
_audit_creation_method SHELXL-97
_cell_angle_alpha 90.00
_cell_angle_beta 106.803(1)
_cell_angle_gamma 90.00
_cell_formula_units_Z 4
_cell_length_a 24.2655(6)
_cell_length_b 29.8227(7)
_cell_length_c 16.9856(4)
_cell_measurement_reflns_used 9339
_cell_measurement_temperature 200(2)
_cell_measurement_theta_max 26.62
_cell_measurement_theta_min 2.22
_cell_volume 11767.0(5)
_computing_cell_refinement 'Bruker SAINT'
_computing_data_collection 'Bruker APEX2'
_computing_data_reduction 'Bruker SAINT'
_computing_molecular_graphics 'Bruker SHELXTL'
_computing_publication_material 'Bruker SHELXTL'
_computing_structure_refinement 'SHELXL-97 (Sheldrick, 2008)'
_computing_structure_solution 'SHELXS-97 (Sheldrick, 2008)'
_diffrn_ambient_temperature 200(2)
_diffrn_measured_fraction_theta_full 0.998
_diffrn_measured_fraction_theta_max 0.998
_diffrn_measurement_device_type 'Bruker APEX-II Quazar'
_diffrn_measurement_method '\w scans'
_diffrn_radiation_monochromator mirror
_diffrn_radiation_source 'ImuS microsource'
_diffrn_radiation_type MoK\a
_diffrn_radiation_wavelength 0.71073
_diffrn_reflns_av_R_equivalents 0.0320
_diffrn_reflns_av_sigmaI/netI 0.0188
_diffrn_reflns_limit_h_max 30
_diffrn_reflns_limit_h_min -30
_diffrn_reflns_limit_k_max 37
_diffrn_reflns_limit_k_min -37
_diffrn_reflns_limit_l_max 21
_diffrn_reflns_limit_l_min -21
_diffrn_reflns_number 104328
_diffrn_reflns_theta_full 26.77
_diffrn_reflns_theta_max 26.77
_diffrn_reflns_theta_min 2.22
_exptl_absorpt_coefficient_mu 1.530
_exptl_absorpt_correction_T_max 0.9138
_exptl_absorpt_correction_T_min 0.6917
_exptl_absorpt_correction_type multi-scan
_exptl_absorpt_process_details
;
Sheldrick, G. M. (2008). <i>SADABS</i>. University of G\"ottingen, Germany.
;
_exptl_crystal_colour colourless
_exptl_crystal_density_diffrn 1.240
_exptl_crystal_density_method 'not measured'
_exptl_crystal_description plate
_exptl_crystal_F_000 4536
_exptl_crystal_size_max 0.26
_exptl_crystal_size_mid 0.18
_exptl_crystal_size_min 0.06
_refine_diff_density_max 1.752
_refine_diff_density_min -0.905
_refine_diff_density_rms 0.110
_refine_ls_extinction_method none
_refine_ls_goodness_of_fit_ref 1.106
_refine_ls_hydrogen_treatment constr
_refine_ls_matrix_type full
_refine_ls_number_parameters 708
_refine_ls_number_reflns 12550
_refine_ls_number_restraints 578
_refine_ls_restrained_S_all 1.151
_refine_ls_R_factor_all 0.0533
_refine_ls_R_factor_gt 0.0462
_refine_ls_shift/su_max 0.001
_refine_ls_shift/su_mean 0.000
_refine_ls_structure_factor_coef Fsqd
_refine_ls_weighting_details 'calc w=1/[\s^2^(Fo^2^)+(0.0889P)^2^+23.8774P] where P=(Fo^2^+2Fc^2^)/3'
_refine_ls_weighting_scheme calc
_refine_ls_wR_factor_gt 0.1334
_refine_ls_wR_factor_ref 0.1400
_reflns_number_gt 11201
_reflns_number_total 12550
_reflns_threshold_expression >2sigma(I)
_cod_data_source_file c2cc36171j.txt
_cod_data_source_block dz1
_cod_original_sg_symbol_H-M C2/c
_cod_database_code 7108583

loop_
_symmetry_equiv_pos_as_xyz
'x, y, z'
'-x, y, -z+1/2'
'x+1/2, y+1/2, z'
'-x+1/2, y+1/2, -z+1/2'
'-x, -y, -z'
'x, -y, z-1/2'
'-x+1/2, -y+1/2, -z'
'x+1/2, -y+1/2, z-1/2'

loop_
_atom_site_label
_atom_site_type_symbol
_atom_site_fract_x
_atom_site_fract_y
_atom_site_fract_z
_atom_site_U_iso_or_equiv
_atom_site_adp_type
_atom_site_occupancy
_atom_site_symmetry_multiplicity
_atom_site_calc_flag
_atom_site_refinement_flags
_atom_site_disorder_assembly
_atom_site_disorder_group
Au1 Au 0.0000 0.164315(6) 0.7500 0.03480(8) Uani 1 2 d S . .
C1 C 0.0000 0.23179(16) 0.7500 0.0281(9) Uani 1 2 d S . .
N2 N 0.02400(12) 0.25971(10) 0.81368(17) 0.0294(6) Uani 1 1 d . . .
C3 C 0.01501(17) 0.30401(12) 0.7896(2) 0.0387(8) Uani 1 1 d . . .
H3 H 0.0278 0.3296 0.8232 0.046 Uiso 1 1 calc R . .
C11 C 0.05405(15) 0.24382(12) 0.8951(2) 0.0328(7) Uani 1 1 d . . .
C12 C 0.02454(16) 0.24077(14) 0.9532(2) 0.0387(8) Uani 1 1 d . . .
C13 C 0.05464(18) 0.22584(16) 1.0324(2) 0.0468(9) Uani 1 1 d . . .
H13 H 0.0354 0.2239 1.0736 0.056 Uiso 1 1 calc R . .
C14 C 0.11224(18) 0.21381(17) 1.0511(2) 0.0485(10) Uani 1 1 d . . .
C15 C 0.14020(17) 0.21640(15) 0.9898(2) 0.0433(9) Uani 1 1 d . . .
H15 H 0.1794 0.2075 1.0022 0.052 Uiso 1 1 calc R . .
C16 C 0.11200(15) 0.23174(13) 0.9113(2) 0.0355(7) Uani 1 1 d . . .
C17 C -0.03910(16) 0.25365(14) 0.9340(2) 0.0391(8) Uani 1 1 d . . .
H17 H -0.0533 0.2574 0.8729 0.047 Uiso 1 1 calc R . .
C18 C 0.1436(2) 0.1976(2) 1.1368(3) 0.0739(17) Uani 1 1 d . . .
H18A H 0.1422 0.2209 1.1769 0.111 Uiso 1 1 calc R . .
H18B H 0.1838 0.1911 1.1401 0.111 Uiso 1 1 calc R . .
H18C H 0.1250 0.1703 1.1489 0.111 Uiso 1 1 calc R . .
C19 C 0.14233(15) 0.23624(13) 0.8450(2) 0.0366(8) Uani 1 1 d . . .
H19 H 0.1122 0.2311 0.7915 0.044 Uiso 1 1 calc R . .
C21 C -0.07411(17) 0.21510(15) 0.9545(3) 0.0432(9) Uani 1 1 d . . .
C22 C -0.0903(2) 0.18010(19) 0.8982(3) 0.0610(13) Uani 1 1 d . . .
H22 H -0.0810 0.1816 0.8476 0.073 Uiso 1 1 calc R . .
C23 C -0.1197(3) 0.1430(2) 0.9149(4) 0.0740(16) Uani 1 1 d . . .
H23 H -0.1287 0.1192 0.8761 0.089 Uiso 1 1 calc R . .
C24 C -0.1361(2) 0.13967(18) 0.9854(4) 0.0644(13) Uani 1 1 d . . .
C25 C -0.1212(3) 0.1754(2) 1.0411(4) 0.0688(15) Uani 1 1 d . . .
H25 H -0.1320 0.1744 1.0905 0.083 Uiso 1 1 calc R . .
C26 C -0.0906(2) 0.21265(18) 1.0253(3) 0.0567(11) Uani 1 1 d . . .
H26 H -0.0811 0.2364 1.0640 0.068 Uiso 1 1 calc R . .
C28 C -0.1670(3) 0.0972(2) 1.0030(5) 0.092(2) Uani 1 1 d DU . .
C31 C -0.04799(17) 0.29894(14) 0.9703(2) 0.0404(8) Uani 1 1 d . . .
C32 C -0.10348(19) 0.31451(17) 0.9608(3) 0.0504(10) Uani 1 1 d . . .
H32 H -0.1353 0.2959 0.9347 0.060 Uiso 1 1 calc R . .
C33 C -0.1134(2) 0.35642(18) 0.9885(3) 0.0581(12) Uani 1 1 d . . .
H33 H -0.1520 0.3661 0.9801 0.070 Uiso 1 1 calc R . .
C34 C -0.0684(2) 0.38491(17) 1.0283(3) 0.0570(11) Uani 1 1 d . A .
C35 C -0.0134(2) 0.36926(19) 1.0381(4) 0.0740(16) Uani 1 1 d . . .
H35 H 0.0185 0.3875 1.0653 0.089 Uiso 1 1 calc R . .
C36 C -0.0034(2) 0.32703(18) 1.0087(4) 0.0586(12) Uani 1 1 d . . .
H36 H 0.0351 0.3176 1.0155 0.070 Uiso 1 1 calc R . .
C41 C 0.18805(17) 0.19991(15) 0.8513(2) 0.0414(9) Uani 1 1 d . . .
C42 C 0.1713(2) 0.15511(17) 0.8464(4) 0.0604(13) Uani 1 1 d . . .
H42 H 0.1323 0.1479 0.8408 0.072 Uiso 1 1 calc R . .
C43 C 0.2106(2) 0.12072(19) 0.8495(4) 0.0692(15) Uani 1 1 d . . .
H43 H 0.1979 0.0905 0.8463 0.083 Uiso 1 1 calc R . .
C44 C 0.2687(2) 0.13002(19) 0.8575(3) 0.0603(13) Uani 1 1 d . . .
C45 C 0.2846(2) 0.17477(19) 0.8633(4) 0.0585(12) Uani 1 1 d . . .
H45 H 0.3237 0.1823 0.8697 0.070 Uiso 1 1 calc R . .
C46 C 0.24536(18) 0.20895(17) 0.8602(3) 0.0501(10) Uani 1 1 d . . .
H46 H 0.2581 0.2392 0.8643 0.060 Uiso 1 1 calc R . .
C48 C 0.3135(2) 0.0929(2) 0.8627(4) 0.0784(17) Uani 1 1 d DU . .
C51 C 0.16421(15) 0.28389(14) 0.8413(2) 0.0383(8) Uani 1 1 d . . .
C52 C 0.1579(2) 0.3043(2) 0.7671(3) 0.0642(14) Uani 1 1 d . . .
H52 H 0.1388 0.2886 0.7181 0.077 Uiso 1 1 calc R . .
C53 C 0.1784(3) 0.3470(2) 0.7613(4) 0.0760(17) Uani 1 1 d . . .
H53 H 0.1732 0.3599 0.7084 0.091 Uiso 1 1 calc R . .
C54 C 0.2062(2) 0.37159(17) 0.8301(3) 0.0568(11) Uani 1 1 d . B .
C55 C 0.2126(2) 0.35105(19) 0.9049(3) 0.0597(12) Uani 1 1 d . . .
H55 H 0.2319 0.3667 0.9539 0.072 Uiso 1 1 calc R . .
C56 C 0.1917(2) 0.30812(15) 0.9109(3) 0.0473(9) Uani 1 1 d . . .
H56 H 0.1964 0.2953 0.9636 0.057 Uiso 1 1 calc R . .
C58 C 0.2288(3) 0.4192(2) 0.8242(4) 0.0863(19) Uani 1 1 d DU . .
C61 C 0.0000 0.09491(17) 0.7500 0.0393(11) Uani 1 2 d S . .
C62 C 0.0468(2) 0.07091(16) 0.7428(3) 0.0580(12) Uani 1 1 d . . .
H62 H 0.0798 0.0866 0.7379 0.070 Uiso 1 1 calc R . .
C63 C 0.0470(3) 0.02470(18) 0.7424(4) 0.0675(14) Uani 1 1 d . . .
C64 C 0.0000 0.0003(3) 0.7500 0.072(2) Uani 1 2 d S . .
H64 H 0.0000 -0.0315 0.7500 0.086 Uiso 1 2 calc SR . .
C68 C 0.0985(4) 0.0005(2) 0.7343(6) 0.097(2) Uani 1 1 d . . .
F1 F 0.1446(2) 0.00724(19) 0.8017(5) 0.151(3) Uani 1 1 d . . .
F2 F 0.1192(4) 0.0152(2) 0.6788(6) 0.199(4) Uani 1 1 d . . .
F3 F 0.0943(3) -0.04303(16) 0.7321(5) 0.162(3) Uani 1 1 d . . .
C281 C -0.1236(4) 0.0597(3) 1.0279(8) 0.153(4) Uani 1 1 d DU . .
H28A H -0.1054 0.0546 0.9842 0.229 Uiso 1 1 calc R . .
H28B H -0.1431 0.0323 1.0370 0.229 Uiso 1 1 calc R . .
H28C H -0.0942 0.0680 1.0788 0.229 Uiso 1 1 calc R . .
C282 C -0.1960(4) 0.1055(3) 1.0697(6) 0.128(3) Uani 1 1 d DU . .
H28D H -0.2244 0.1296 1.0524 0.193 Uiso 1 1 calc R . .
H28E H -0.1670 0.1142 1.1207 0.193 Uiso 1 1 calc R . .
H28F H -0.2154 0.0780 1.0790 0.193 Uiso 1 1 calc R . .
C283 C -0.2126(4) 0.0826(3) 0.9260(6) 0.138(3) Uani 1 1 d DU . .
H28G H -0.2415 0.1063 0.9085 0.208 Uiso 1 1 calc R . .
H28H H -0.2313 0.0552 0.9374 0.208 Uiso 1 1 calc R . .
H28I H -0.1947 0.0767 0.8822 0.208 Uiso 1 1 calc R . .
C38 C -0.0789(3) 0.4309(2) 1.0606(4) 0.0774(16) Uani 1 1 d DU . .
C381 C -0.1166(9) 0.4581(5) 0.9915(10) 0.127(8) Uani 0.51(2) 1 d PDU A 1
H38A H -0.0972 0.4623 0.9488 0.191 Uiso 0.51(2) 1 calc PR A 1
H38B H -0.1240 0.4874 1.0124 0.191 Uiso 0.51(2) 1 calc PR A 1
H38C H -0.1531 0.4424 0.9681 0.191 Uiso 0.51(2) 1 calc PR A 1
C382 C -0.1072(8) 0.4248(5) 1.1277(10) 0.099(6) Uani 0.51(2) 1 d PDU A 1
H38D H -0.0832 0.4055 1.1708 0.149 Uiso 0.51(2) 1 calc PR A 1
H38E H -0.1450 0.4108 1.1049 0.149 Uiso 0.51(2) 1 calc PR A 1
H38F H -0.1120 0.4540 1.1512 0.149 Uiso 0.51(2) 1 calc PR A 1
C383 C -0.0228(6) 0.4560(5) 1.0993(13) 0.112(7) Uani 0.51(2) 1 d PDU A 1
H38G H 0.0016 0.4382 1.1445 0.168 Uiso 0.51(2) 1 calc PR A 1
H38H H -0.0313 0.4849 1.1207 0.168 Uiso 0.51(2) 1 calc PR A 1
H38I H -0.0027 0.4611 1.0577 0.168 Uiso 0.51(2) 1 calc PR A 1
C384 C -0.0504(10) 0.4349(7) 1.1494(8) 0.136(11) Uani 0.49(2) 1 d PDU A 2
H38J H -0.0643 0.4112 1.1788 0.204 Uiso 0.49(2) 1 calc PR A 2
H38K H -0.0591 0.4643 1.1688 0.204 Uiso 0.49(2) 1 calc PR A 2
H38L H -0.0086 0.4319 1.1599 0.204 Uiso 0.49(2) 1 calc PR A 2
C385 C -0.0574(11) 0.4677(5) 1.0134(15) 0.132(10) Uani 0.49(2) 1 d PDU A 2
H38M H -0.0767 0.4647 0.9544 0.197 Uiso 0.49(2) 1 calc PR A 2
H38N H -0.0157 0.4646 1.0233 0.197 Uiso 0.49(2) 1 calc PR A 2
H38O H -0.0659 0.4972 1.0323 0.197 Uiso 0.49(2) 1 calc PR A 2
C386 C -0.1433(5) 0.4422(5) 1.0408(14) 0.116(9) Uani 0.49(2) 1 d PDU A 2
H38P H -0.1610 0.4412 0.9811 0.175 Uiso 0.49(2) 1 calc PR A 2
H38Q H -0.1478 0.4724 1.0611 0.175 Uiso 0.49(2) 1 calc PR A 2
H38R H -0.1622 0.4203 1.0674 0.175 Uiso 0.49(2) 1 calc PR A 2
C481 C 0.3584(3) 0.0950(2) 0.9467(5) 0.091(2) Uani 1 1 d DU . .
H48A H 0.3873 0.0715 0.9502 0.136 Uiso 1 1 calc R . .
H48B H 0.3396 0.0903 0.9899 0.136 Uiso 1 1 calc R . .
H48C H 0.3771 0.1244 0.9539 0.136 Uiso 1 1 calc R . .
C482 C 0.2876(3) 0.0465(2) 0.8577(8) 0.161(5) Uani 1 1 d DU . .
H48D H 0.3177 0.0240 0.8615 0.242 Uiso 1 1 calc R . .
H48E H 0.2576 0.0431 0.8052 0.242 Uiso 1 1 calc R . .
H48F H 0.2708 0.0423 0.9031 0.242 Uiso 1 1 calc R . .
C483 C 0.3451(5) 0.1014(4) 0.7997(6) 0.161(5) Uani 1 1 d DU . .
H48G H 0.3739 0.0779 0.8035 0.241 Uiso 1 1 calc R . .
H48H H 0.3641 0.1307 0.8100 0.241 Uiso 1 1 calc R . .
H48I H 0.3176 0.1012 0.7445 0.241 Uiso 1 1 calc R . .
C581 C 0.2932(8) 0.4142(17) 0.842(3) 0.088(16) Uiso 0.144(16) 1 d PDU B 1
H58A H 0.3020 0.4022 0.7932 0.132 Uiso 0.144(16) 1 calc PR B 1
H58B H 0.3078 0.3936 0.8882 0.132 Uiso 0.144(16) 1 calc PR B 1
H58C H 0.3116 0.4436 0.8557 0.132 Uiso 0.144(16) 1 calc PR B 1
C582 C 0.2132(17) 0.4515(12) 0.880(2) 0.064(11) Uiso 0.144(16) 1 d PDU B 1
H58D H 0.1799 0.4402 0.8956 0.096 Uiso 0.144(16) 1 calc PR B 1
H58E H 0.2036 0.4804 0.8521 0.096 Uiso 0.144(16) 1 calc PR B 1
H58F H 0.2458 0.4553 0.9294 0.096 Uiso 0.144(16) 1 calc PR B 1
C583 C 0.202(3) 0.432(3) 0.7358(14) 0.21(5) Uiso 0.144(16) 1 d PDU B 1
H58G H 0.2010 0.4063 0.7004 0.309 Uiso 0.144(16) 1 calc PR B 1
H58H H 0.2260 0.4560 0.7211 0.309 Uiso 0.144(16) 1 calc PR B 1
H58I H 0.1634 0.4438 0.7284 0.309 Uiso 0.144(16) 1 calc PR B 1
C584 C 0.1787(6) 0.4513(3) 0.8083(12) 0.179(8) Uani 0.856(16) 1 d PDU B 2
H58J H 0.1632 0.4513 0.8556 0.268 Uiso 0.856(16) 1 calc PR B 2
H58K H 0.1486 0.4418 0.7591 0.268 Uiso 0.856(16) 1 calc PR B 2
H58L H 0.1917 0.4815 0.8000 0.268 Uiso 0.856(16) 1 calc PR B 2
C585 C 0.2566(6) 0.4221(3) 0.7583(8) 0.135(6) Uani 0.856(16) 1 d PDU B 2
H58M H 0.2850 0.3980 0.7648 0.203 Uiso 0.856(16) 1 calc PR B 2
H58N H 0.2759 0.4512 0.7612 0.203 Uiso 0.856(16) 1 calc PR B 2
H58O H 0.2275 0.4191 0.7049 0.203 Uiso 0.856(16) 1 calc PR B 2
C586 C 0.2730(8) 0.4335(4) 0.9038(8) 0.202(9) Uani 0.856(16) 1 d PDU B 2
H58P H 0.3063 0.4134 0.9152 0.304 Uiso 0.856(16) 1 calc PR B 2
H58Q H 0.2557 0.4320 0.9492 0.304 Uiso 0.856(16) 1 calc PR B 2
H58R H 0.2854 0.4643 0.8981 0.304 Uiso 0.856(16) 1 calc PR B 2
C81 C 0.2501(3) 0.2780(2) 0.3714(6) 0.115(3) Uani 1 1 d DU . .
H81A H 0.2555 0.2930 0.3222 0.138 Uiso 1 1 calc R . .
H81B H 0.2857 0.2824 0.4171 0.138 Uiso 1 1 calc R . .
Cl1 Cl 0.19494(15) 0.30304(12) 0.3965(3) 0.1924(17) Uani 1 1 d DU . .
Cl2 Cl 0.24049(10) 0.22256(9) 0.35191(18) 0.1270(9) Uani 1 1 d DU . .
C82 C 0.0487(6) 0.1085(4) -0.0219(5) 0.148(5) Uani 0.766(7) 1 d PDU C 1
H82A H 0.0143 0.1133 -0.0695 0.177 Uiso 0.766(7) 1 calc PR C 1
H82B H 0.0747 0.1344 -0.0194 0.177 Uiso 0.766(7) 1 calc PR C 1
Cl3 Cl 0.0817(4) 0.0627(3) -0.0383(3) 0.313(6) Uani 0.766(7) 1 d PDU C 1
Cl4 Cl 0.0279(2) 0.10823(18) 0.0636(4) 0.186(2) Uani 0.766(7) 1 d PDU C 1
C83 C 0.4696(8) 0.1902(11) 0.7133(19) 0.183(10) Uani 0.50 1 d PDU D -1
H83A H 0.4589 0.1587 0.7204 0.220 Uiso 0.50 1 calc PR D -1
H83B H 0.4556 0.1971 0.6539 0.220 Uiso 0.50 1 calc PR D -1
Cl5 Cl 0.5412(7) 0.1936(6) 0.7422(12) 0.273(7) Uani 0.50 1 d PDU D -1
Cl6 Cl 0.4346(5) 0.2233(4) 0.7624(6) 0.219(4) Uani 0.50 1 d PDU D -1
C84 C 0.5054(12) 0.0663(13) 0.2397(7) 0.294(13) Uani 0.50 1 d PDU E -1
H84A H 0.5099 0.0333 0.2403 0.353 Uiso 0.50 1 calc PR E -1
H84B H 0.5439 0.0792 0.2450 0.353 Uiso 0.50 1 calc PR E -1
Cl7 Cl 0.4631(3) 0.08032(18) 0.1461(6) 0.162(3) Uani 0.50 1 d PDU E -1
Cl8 Cl 0.4882(6) 0.0802(2) 0.3254(6) 0.210(4) Uani 0.50 1 d PDU E -1
C85 C 0.0172 0.1424(7) 0.2454(15) 0.32(4) Uiso 0.421(8) 1 d PDU F -2
H85A H 0.0061 0.1314 0.1879 0.382 Uiso 0.421(8) 1 calc PR F -2
H85B H 0.0511 0.1247 0.2766 0.382 Uiso 0.421(8) 1 calc PR F -2
Cl9 Cl -0.0370(7) 0.1319(5) 0.2849(13) 0.288(8) Uani 0.421(8) 1 d PDU F -2
Cl10 Cl 0.0368(8) 0.1961(6) 0.2458(10) 0.327(10) Uani 0.421(8) 1 d PDU F -2

loop_
_atom_site_aniso_label
_atom_site_aniso_U_11
_atom_site_aniso_U_22
_atom_site_aniso_U_33
_atom_site_aniso_U_23
_atom_site_aniso_U_13
_atom_site_aniso_U_12
Au1 0.03277(12) 0.02916(12) 0.04212(13) 0.000 0.01025(8) 0.000
C1 0.021(2) 0.034(2) 0.030(2) 0.000 0.0094(17) 0.000
N2 0.0279(13) 0.0285(14) 0.0326(14) -0.0013(11) 0.0100(11) -0.0011(11)
C3 0.045(2) 0.0278(17) 0.0420(19) -0.0023(15) 0.0108(16) -0.0028(15)
C11 0.0296(16) 0.0322(17) 0.0345(17) -0.0006(13) 0.0059(13) -0.0026(13)
C12 0.0342(18) 0.043(2) 0.0381(18) -0.0009(15) 0.0097(15) -0.0007(15)
C13 0.040(2) 0.064(3) 0.0360(19) 0.0039(18) 0.0119(16) 0.0006(19)
C14 0.040(2) 0.065(3) 0.037(2) 0.0088(19) 0.0044(16) -0.0001(19)
C15 0.0305(18) 0.053(2) 0.043(2) 0.0022(17) 0.0048(15) 0.0009(16)
C16 0.0294(17) 0.0403(19) 0.0367(18) -0.0021(15) 0.0092(14) -0.0028(14)
C17 0.0307(18) 0.050(2) 0.0380(18) 0.0038(16) 0.0124(14) -0.0005(15)
C18 0.049(3) 0.122(5) 0.044(3) 0.025(3) 0.003(2) 0.007(3)
C19 0.0259(16) 0.046(2) 0.0368(18) -0.0060(15) 0.0066(14) -0.0024(14)
C21 0.0320(18) 0.051(2) 0.050(2) 0.0049(18) 0.0171(16) 0.0000(16)
C22 0.062(3) 0.066(3) 0.069(3) -0.016(3) 0.039(3) -0.017(3)
C23 0.077(4) 0.060(3) 0.101(4) -0.022(3) 0.051(3) -0.017(3)
C24 0.057(3) 0.053(3) 0.093(4) 0.008(3) 0.038(3) 0.000(2)
C25 0.076(4) 0.073(3) 0.072(3) 0.016(3) 0.044(3) -0.003(3)
C26 0.061(3) 0.062(3) 0.054(3) -0.001(2) 0.028(2) -0.009(2)
C28 0.093(5) 0.060(3) 0.147(6) 0.013(4) 0.072(4) -0.009(3)
C31 0.0368(19) 0.046(2) 0.0401(19) 0.0037(16) 0.0131(15) 0.0005(16)
C32 0.036(2) 0.056(3) 0.059(3) -0.005(2) 0.0127(18) 0.0006(19)
C33 0.043(2) 0.057(3) 0.078(3) 0.004(2) 0.024(2) 0.008(2)
C34 0.055(3) 0.050(3) 0.073(3) -0.002(2) 0.031(2) -0.001(2)
C35 0.054(3) 0.061(3) 0.109(5) -0.026(3) 0.027(3) -0.011(2)
C36 0.037(2) 0.054(3) 0.086(4) -0.014(2) 0.021(2) 0.0009(19)
C41 0.0317(18) 0.049(2) 0.042(2) -0.0092(17) 0.0090(15) 0.0007(16)
C42 0.037(2) 0.053(3) 0.090(4) -0.017(3) 0.016(2) -0.0038(19)
C43 0.049(3) 0.054(3) 0.100(4) -0.017(3) 0.014(3) -0.001(2)
C44 0.043(2) 0.065(3) 0.069(3) -0.019(2) 0.009(2) 0.009(2)
C45 0.034(2) 0.071(3) 0.073(3) -0.011(3) 0.018(2) 0.001(2)
C46 0.033(2) 0.056(3) 0.064(3) -0.009(2) 0.0175(19) -0.0019(18)
C48 0.058(3) 0.073(4) 0.102(4) -0.023(3) 0.019(3) 0.018(3)
C51 0.0267(16) 0.047(2) 0.0414(19) -0.0011(16) 0.0106(14) -0.0005(15)
C52 0.062(3) 0.084(4) 0.040(2) 0.003(2) 0.006(2) -0.028(3)
C53 0.076(4) 0.090(4) 0.060(3) 0.029(3) 0.017(3) -0.019(3)
C54 0.053(3) 0.052(3) 0.072(3) 0.011(2) 0.027(2) -0.001(2)
C55 0.062(3) 0.052(3) 0.064(3) -0.008(2) 0.018(2) -0.008(2)
C56 0.054(2) 0.047(2) 0.040(2) 0.0004(17) 0.0132(18) -0.0036(19)
C58 0.105(5) 0.057(3) 0.110(5) 0.011(3) 0.051(4) -0.015(3)
C61 0.050(3) 0.023(2) 0.042(3) 0.000 0.009(2) 0.000
C62 0.053(3) 0.045(2) 0.077(3) -0.003(2) 0.021(2) -0.002(2)
C63 0.067(3) 0.045(3) 0.092(4) -0.004(3) 0.025(3) 0.004(2)
C64 0.076(5) 0.043(4) 0.096(6) 0.000 0.025(4) 0.000
C68 0.083(5) 0.059(4) 0.156(8) -0.009(4) 0.046(5) 0.015(3)
F1 0.082(3) 0.113(4) 0.253(8) -0.025(4) 0.043(4) 0.023(3)
F2 0.222(7) 0.177(6) 0.272(9) 0.094(6) 0.191(8) 0.127(6)
F3 0.123(4) 0.062(3) 0.310(9) -0.033(4) 0.080(5) 0.023(3)
C281 0.154(8) 0.073(5) 0.277(13) 0.056(7) 0.135(8) 0.021(5)
C282 0.155(8) 0.088(5) 0.192(8) -0.001(6) 0.131(8) -0.034(5)
C283 0.139(7) 0.111(7) 0.190(8) -0.041(6) 0.086(6) -0.078(6)
C38 0.076(4) 0.058(3) 0.109(4) -0.012(3) 0.043(3) -0.005(3)
C381 0.160(19) 0.061(9) 0.162(14) 0.026(9) 0.049(11) 0.042(11)
C382 0.116(14) 0.077(9) 0.129(12) -0.024(8) 0.074(12) 0.002(8)
C383 0.112(9) 0.066(9) 0.18(2) -0.051(11) 0.075(9) -0.025(7)
C384 0.19(3) 0.095(13) 0.115(9) -0.038(9) 0.029(11) 0.045(17)
C385 0.18(2) 0.046(7) 0.21(2) 0.003(10) 0.13(2) -0.009(10)
C386 0.084(8) 0.073(10) 0.21(2) -0.047(13) 0.063(9) 0.010(7)
C481 0.054(3) 0.085(4) 0.124(5) -0.007(4) 0.010(3) 0.020(3)
C482 0.074(5) 0.075(4) 0.300(14) -0.064(6) -0.003(6) 0.025(4)
C483 0.165(9) 0.200(10) 0.146(7) 0.027(8) 0.092(7) 0.123(8)
C584 0.183(11) 0.064(6) 0.34(2) 0.029(9) 0.156(12) 0.014(7)
C585 0.170(12) 0.088(7) 0.193(11) -0.006(7) 0.125(11) -0.055(7)
C586 0.301(19) 0.105(9) 0.162(9) -0.001(8) 0.004(11) -0.132(11)
C81 0.090(5) 0.133(6) 0.133(7) -0.027(6) 0.049(5) -0.015(5)
Cl1 0.139(2) 0.142(3) 0.325(5) -0.039(3) 0.113(3) 0.019(2)
Cl2 0.0814(12) 0.1266(18) 0.156(2) -0.0368(16) 0.0083(13) 0.0138(12)
C82 0.244(14) 0.087(7) 0.074(6) 0.031(5) -0.013(6) 0.028(7)
Cl3 0.403(11) 0.345(9) 0.136(4) 0.018(5) -0.007(5) 0.219(8)
Cl4 0.176(4) 0.168(4) 0.203(5) 0.036(4) 0.035(4) -0.005(3)
C83 0.233(12) 0.173(19) 0.119(15) -0.044(13) 0.012(13) -0.015(15)
Cl5 0.245(10) 0.252(13) 0.319(16) 0.040(13) 0.076(11) 0.047(10)
Cl6 0.231(9) 0.238(11) 0.161(6) -0.057(7) 0.014(6) 0.030(8)
C84 0.35(2) 0.29(2) 0.242(12) 0.054(18) 0.083(13) 0.00(2)
Cl7 0.152(5) 0.064(3) 0.253(7) -0.044(3) 0.033(5) -0.012(3)
Cl8 0.282(11) 0.092(4) 0.237(8) 0.036(5) 0.045(8) -0.025(6)
Cl9 0.309(14) 0.229(12) 0.411(17) -0.026(11) 0.236(14) 0.033(9)
Cl10 0.361(18) 0.456(19) 0.190(11) 0.027(12) 0.118(12) -0.092(13)

loop_
_atom_type_symbol
_atom_type_description
_atom_type_scat_dispersion_real
_atom_type_scat_dispersion_imag
_atom_type_scat_source
C C 0.0033 0.0016 'International Tables Vol C Tables 4.2.6.8 and 6.1.1.4'
H H 0.0000 0.0000 'International Tables Vol C Tables 4.2.6.8 and 6.1.1.4'
N N 0.0061 0.0033 'International Tables Vol C Tables 4.2.6.8 and 6.1.1.4'
F F 0.0171 0.0103 'International Tables Vol C Tables 4.2.6.8 and 6.1.1.4'
Cl Cl 0.1484 0.1585 'International Tables Vol C Tables 4.2.6.8 and 6.1.1.4'
Au Au -2.0133 8.8022 'International Tables Vol C Tables 4.2.6.8 and 6.1.1.4'

loop_
_geom_angle_atom_site_label_1
_geom_angle_atom_site_label_2
_geom_angle_atom_site_label_3
_geom_angle
_geom_angle_site_symmetry_1
_geom_angle_site_symmetry_3
C1 Au1 C61 180.000(1) . .
N2 C1 N2 104.2(4) 2_556 .
N2 C1 Au1 127.9(2) 2_556 .
N2 C1 Au1 127.9(2) . .
C1 N2 C3 110.9(3) . .
C1 N2 C11 123.0(3) . .
C3 N2 C11 126.2(3) . .
C3 C3 N2 107.0(2) 2_556 .
C3 C3 H3 126.5 2_556 .
N2 C3 H3 126.5 . .
C12 C11 C16 122.9(3) . .
C12 C11 N2 118.9(3) . .
C16 C11 N2 118.2(3) . .
C11 C12 C13 118.2(4) . .
C11 C12 C17 122.0(3) . .
C13 C12 C17 119.8(3) . .
C14 C13 C12 120.8(4) . .
C14 C13 H13 119.6 . .
C12 C13 H13 119.6 . .
C13 C14 C15 119.3(4) . .
C13 C14 C18 119.7(4) . .
C15 C14 C18 121.1(4) . .
C16 C15 C14 121.5(4) . .
C16 C15 H15 119.3 . .
C14 C15 H15 119.3 . .
C15 C16 C11 117.4(3) . .
C15 C16 C19 122.1(3) . .
C11 C16 C19 120.4(3) . .
C31 C17 C21 114.9(3) . .
C31 C17 C12 112.8(3) . .
C21 C17 C12 110.8(3) . .
C31 C17 H17 105.9 . .
C21 C17 H17 105.9 . .
C12 C17 H17 105.9 . .
C14 C18 H18A 109.5 . .
C14 C18 H18B 109.5 . .
H18A C18 H18B 109.5 . .
C14 C18 H18C 109.5 . .
H18A C18 H18C 109.5 . .
H18B C18 H18C 109.5 . .
C16 C19 C51 111.2(3) . .
C16 C19 C41 112.5(3) . .
C51 C19 C41 114.1(3) . .
C16 C19 H19 106.1 . .
C51 C19 H19 106.1 . .
C41 C19 H19 106.1 . .
C26 C21 C22 117.7(4) . .
C26 C21 C17 124.1(4) . .
C22 C21 C17 118.2(4) . .
C23 C22 C21 121.1(5) . .
C23 C22 H22 119.5 . .
C21 C22 H22 119.5 . .
C24 C23 C22 122.2(5) . .
C24 C23 H23 118.9 . .
C22 C23 H23 118.9 . .
C23 C24 C25 116.8(5) . .
C23 C24 C28 120.6(6) . .
C25 C24 C28 122.5(5) . .
C24 C25 C26 121.3(5) . .
C24 C25 H25 119.3 . .
C26 C25 H25 119.3 . .
C21 C26 C25 120.8(5) . .
C21 C26 H26 119.6 . .
C25 C26 H26 119.6 . .
C281 C28 C283 107.7(8) . .
C281 C28 C282 110.3(7) . .
C283 C28 C282 108.1(7) . .
C281 C28 C24 108.9(5) . .
C283 C28 C24 110.1(6) . .
C282 C28 C24 111.6(6) . .
C36 C31 C32 117.1(4) . .
C36 C31 C17 123.2(4) . .
C32 C31 C17 119.6(4) . .
C33 C32 C31 121.5(4) . .
C33 C32 H32 119.3 . .
C31 C32 H32 119.3 . .
C32 C33 C34 121.8(4) . .
C32 C33 H33 119.1 . .
C34 C33 H33 119.1 . .
C35 C34 C33 116.6(5) . .
C35 C34 C38 121.2(5) . .
C33 C34 C38 122.2(5) . .
C34 C35 C36 121.5(5) . .
C34 C35 H35 119.2 . .
C36 C35 H35 119.2 . .
C31 C36 C35 121.5(4) . .
C31 C36 H36 119.2 . .
C35 C36 H36 119.2 . .
C46 C41 C42 117.4(4) . .
C46 C41 C19 123.7(4) . .
C42 C41 C19 118.8(4) . .
C43 C42 C41 121.4(5) . .
C43 C42 H42 119.3 . .
C41 C42 H42 119.3 . .
C42 C43 C44 121.1(5) . .
C42 C43 H43 119.5 . .
C44 C43 H43 119.5 . .
C45 C44 C43 116.6(4) . .
C45 C44 C48 120.9(5) . .
C43 C44 C48 122.5(5) . .
C44 C45 C46 122.1(4) . .
C44 C45 H45 118.9 . .
C46 C45 H45 118.9 . .
C41 C46 C45 121.3(5) . .
C41 C46 H46 119.3 . .
C45 C46 H46 119.3 . .
C483 C48 C482 113.7(7) . .
C483 C48 C481 106.6(6) . .
C482 C48 C481 105.2(6) . .
C483 C48 C44 109.5(6) . .
C482 C48 C44 112.4(5) . .
C481 C48 C44 109.1(5) . .
C52 C51 C56 117.0(4) . .
C52 C51 C19 120.3(4) . .
C56 C51 C19 122.7(4) . .
C51 C52 C53 121.9(5) . .
C51 C52 H52 119.0 . .
C53 C52 H52 119.0 . .
C54 C53 C52 121.8(5) . .
C54 C53 H53 119.1 . .
C52 C53 H53 119.1 . .
C53 C54 C55 116.3(5) . .
C53 C54 C58 122.2(5) . .
C55 C54 C58 121.6(5) . .
C54 C55 C56 122.0(5) . .
C54 C55 H55 119.0 . .
C56 C55 H55 119.0 . .
C51 C56 C55 121.0(4) . .
C51 C56 H56 119.5 . .
C55 C56 H56 119.5 . .
C585 C58 C582 135.3(18) . .
C585 C58 C583 52(2) . .
C582 C58 C583 111(2) . .
C585 C58 C584 110.6(9) . .
C582 C58 C584 50.1(15) . .
C583 C58 C584 64(2) . .
C585 C58 C581 58.7(18) . .
C582 C58 C581 112.2(18) . .
C583 C58 C581 110(2) . .
C584 C58 C581 146(2) . .
C585 C58 C586 107.4(9) . .
C582 C58 C586 59.5(15) . .
C583 C58 C586 143(4) . .
C584 C58 C586 107.8(10) . .
C581 C58 C586 55.1(17) . .
C585 C58 C54 110.8(6) . .
C582 C58 C54 113.6(17) . .
C583 C58 C54 105(4) . .
C584 C58 C54 108.3(6) . .
C581 C58 C54 105(2) . .
C586 C58 C54 112.0(6) . .
C62 C61 C62 117.4(6) 2_556 .
C62 C61 Au1 121.3(3) 2_556 .
C62 C61 Au1 121.3(3) . .
C61 C62 C63 121.6(5) . .
C61 C62 H62 119.2 . .
C63 C62 H62 119.2 . .
C62 C63 C64 121.2(5) . .
C62 C63 C68 119.4(6) . .
C64 C63 C68 119.3(5) . .
C63 C64 C63 116.9(7) . 2_556
C63 C64 H64 121.5 . .
C63 C64 H64 121.5 2_556 .
F2 C68 F3 111.6(8) . .
F2 C68 F1 99.7(8) . .
F3 C68 F1 102.1(7) . .
F2 C68 C63 115.2(7) . .
F3 C68 C63 115.3(7) . .
F1 C68 C63 110.9(7) . .
C28 C281 H28A 109.5 . .
C28 C281 H28B 109.5 . .
H28A C281 H28B 109.5 . .
C28 C281 H28C 109.5 . .
H28A C281 H28C 109.5 . .
H28B C281 H28C 109.5 . .
C28 C282 H28D 109.5 . .
C28 C282 H28E 109.5 . .
H28D C282 H28E 109.5 . .
C28 C282 H28F 109.5 . .
H28D C282 H28F 109.5 . .
H28E C282 H28F 109.5 . .
C28 C283 H28G 109.5 . .
C28 C283 H28H 109.5 . .
H28G C283 H28H 109.5 . .
C28 C283 H28I 109.5 . .
H28G C283 H28I 109.5 . .
H28H C283 H28I 109.5 . .
C384 C38 C381 139.3(11) . .
C384 C38 C382 54.2(11) . .
C381 C38 C382 110.5(11) . .
C384 C38 C34 111.3(8) . .
C381 C38 C34 109.4(8) . .
C382 C38 C34 108.9(7) . .
C384 C38 C383 54.6(11) . .
C381 C38 C383 109.7(11) . .
C382 C38 C383 106.2(10) . .
C34 C38 C383 112.0(7) . .
C384 C38 C385 110.3(12) . .
C381 C38 C385 55.1(11) . .
C382 C38 C385 141.4(10) . .
C34 C38 C385 109.6(8) . .
C383 C38 C385 58.6(11) . .
C384 C38 C386 110.8(11) . .
C381 C38 C386 50.1(10) . .
C382 C38 C386 62.3(10) . .
C34 C38 C386 112.6(7) . .
C383 C38 C386 135.2(9) . .
C385 C38 C386 101.9(11) . .
C38 C381 H38A 109.5 . .
C38 C381 H38B 109.5 . .
H38A C381 H38B 109.5 . .
C38 C381 H38C 109.5 . .
H38A C381 H38C 109.5 . .
H38B C381 H38C 109.5 . .
C38 C382 H38D 109.5 . .
C38 C382 H38E 109.5 . .
H38D C382 H38E 109.5 . .
C38 C382 H38F 109.5 . .
H38D C382 H38F 109.5 . .
H38E C382 H38F 109.5 . .
C38 C383 H38G 109.5 . .
C38 C383 H38H 109.5 . .
H38G C383 H38H 109.5 . .
C38 C383 H38I 109.5 . .
H38G C383 H38I 109.5 . .
H38H C383 H38I 109.5 . .
C38 C384 H38J 109.5 . .
C38 C384 H38K 109.5 . .
H38J C384 H38K 109.5 . .
C38 C384 H38L 109.5 . .
H38J C384 H38L 109.5 . .
H38K C384 H38L 109.5 . .
C38 C385 H38M 109.5 . .
C38 C385 H38N 109.5 . .
H38M C385 H38N 109.5 . .
C38 C385 H38O 109.5 . .
H38M C385 H38O 109.5 . .
H38N C385 H38O 109.5 . .
C38 C386 H38P 109.5 . .
C38 C386 H38Q 109.5 . .
H38P C386 H38Q 109.5 . .
C38 C386 H38R 109.5 . .
H38P C386 H38R 109.5 . .
H38Q C386 H38R 109.5 . .
C48 C481 H48A 109.5 . .
C48 C481 H48B 109.5 . .
H48A C481 H48B 109.5 . .
C48 C481 H48C 109.5 . .
H48A C481 H48C 109.5 . .
H48B C481 H48C 109.5 . .
C48 C482 H48D 109.5 . .
C48 C482 H48E 109.5 . .
H48D C482 H48E 109.5 . .
C48 C482 H48F 109.5 . .
H48D C482 H48F 109.5 . .
H48E C482 H48F 109.5 . .
C48 C483 H48G 109.5 . .
C48 C483 H48H 109.5 . .
H48G C483 H48H 109.5 . .
C48 C483 H48I 109.5 . .
H48G C483 H48I 109.5 . .
H48H C483 H48I 109.5 . .
C58 C581 H58A 109.5 . .
C58 C581 H58B 109.5 . .
H58A C581 H58B 109.5 . .
C58 C581 H58C 109.5 . .
H58A C581 H58C 109.5 . .
H58B C581 H58C 109.5 . .
C58 C582 H58D 109.5 . .
C58 C582 H58E 109.5 . .
H58D C582 H58E 109.5 . .
C58 C582 H58F 109.5 . .
H58D C582 H58F 109.5 . .
H58E C582 H58F 109.5 . .
C58 C583 H58G 109.5 . .
C58 C583 H58H 109.5 . .
H58G C583 H58H 109.5 . .
C58 C583 H58I 109.5 . .
H58G C583 H58I 109.5 . .
H58H C583 H58I 109.5 . .
C58 C584 H58J 109.5 . .
C58 C584 H58K 109.5 . .
H58J C584 H58K 109.5 . .
C58 C584 H58L 109.5 . .
H58J C584 H58L 109.5 . .
H58K C584 H58L 109.5 . .
C58 C585 H58M 109.5 . .
C58 C585 H58N 109.5 . .
H58M C585 H58N 109.5 . .
C58 C585 H58O 109.5 . .
H58M C585 H58O 109.5 . .
H58N C585 H58O 109.5 . .
C58 C586 H58P 109.5 . .
C58 C586 H58Q 109.5 . .
H58P C586 H58Q 109.5 . .
C58 C586 H58R 109.5 . .
H58P C586 H58R 109.5 . .
H58Q C586 H58R 109.5 . .
Cl2 C81 Cl1 114.1(5) . .
Cl2 C81 H81A 108.7 . .
Cl1 C81 H81A 108.7 . .
Cl2 C81 H81B 108.7 . .
Cl1 C81 H81B 108.7 . .
H81A C81 H81B 107.6 . .
Cl3 C82 Cl4 115.3(6) . .
Cl3 C82 H82A 108.5 . .
Cl4 C82 H82A 108.5 . .
Cl3 C82 H82B 108.5 . .
Cl4 C82 H82B 108.5 . .
H82A C82 H82B 107.5 . .
Cl5 C83 Cl6 116.9(11) . .
Cl5 C83 H83A 108.1 . .
Cl6 C83 H83A 108.1 . .
Cl5 C83 H83B 108.1 . .
Cl6 C83 H83B 108.1 . .
H83A C83 H83B 107.3 . .
Cl8 C84 Cl7 121.6(12) . .
Cl8 C84 H84A 106.9 . .
Cl7 C84 H84A 106.9 . .
Cl8 C84 H84B 106.9 . .
Cl7 C84 H84B 106.9 . .
H84A C84 H84B 106.7 . .
Cl9 C85 Cl10 115.8(12) . .
Cl9 C85 H85A 108.3 . .
Cl10 C85 H85A 108.3 . .
Cl9 C85 H85B 108.3 . .
Cl10 C85 H85B 108.3 . .
H85A C85 H85B 107.4 . .

loop_
_geom_bond_atom_site_label_1
_geom_bond_atom_site_label_2
_geom_bond_distance
_geom_bond_site_symmetry_2
Au1 C1 2.012(5) .
Au1 C61 2.070(5) .
C1 N2 1.356(4) 2_556
C1 N2 1.356(4) .
N2 C3 1.381(5) .
N2 C11 1.444(4) .
C3 C3 1.332(8) 2_556
C3 H3 0.9500 .
C11 C12 1.380(5) .
C11 C16 1.400(5) .
C12 C13 1.404(6) .
C12 C17 1.532(5) .
C13 C14 1.388(6) .
C13 H13 0.9500 .
C14 C15 1.398(6) .
C14 C18 1.514(6) .
C15 C16 1.389(5) .
C15 H15 0.9500 .
C16 C19 1.518(5) .
C17 C31 1.526(6) .
C17 C21 1.528(5) .
C17 H17 1.0000 .
C18 H18A 0.9800 .
C18 H18B 0.9800 .
C18 H18C 0.9800 .
C19 C51 1.525(6) .
C19 C41 1.532(5) .
C19 H19 1.0000 .
C21 C26 1.374(6) .
C21 C22 1.393(7) .
C22 C23 1.389(8) .
C22 H22 0.9500 .
C23 C24 1.371(8) .
C23 H23 0.9500 .
C24 C25 1.401(9) .
C24 C28 1.544(7) .
C25 C26 1.406(7) .
C25 H25 0.9500 .
C26 H26 0.9500 .
C28 C281 1.510(9) .
C28 C283 1.514(10) .
C28 C282 1.516(8) .
C31 C36 1.375(6) .
C31 C32 1.389(6) .
C32 C33 1.381(7) .
C32 H32 0.9500 .
C33 C34 1.395(7) .
C33 H33 0.9500 .
C34 C35 1.378(7) .
C34 C38 1.526(8) .
C35 C36 1.402(7) .
C35 H35 0.9500 .
C36 H36 0.9500 .
C41 C46 1.381(6) .
C41 C42 1.392(6) .
C42 C43 1.390(7) .
C42 H42 0.9500 .
C43 C44 1.406(7) .
C43 H43 0.9500 .
C44 C45 1.385(8) .
C44 C48 1.535(7) .
C45 C46 1.386(7) .
C45 H45 0.9500 .
C46 H46 0.9500 .
C48 C483 1.507(9) .
C48 C482 1.513(9) .
C48 C481 1.526(8) .
C51 C52 1.368(6) .
C51 C56 1.381(6) .
C52 C53 1.383(8) .
C52 H52 0.9500 .
C53 C54 1.379(9) .
C53 H53 0.9500 .
C54 C55 1.379(7) .
C54 C58 1.535(7) .
C55 C56 1.392(7) .
C55 H55 0.9500 .
C56 H56 0.9500 .
C58 C585 1.468(9) .
C58 C582 1.475(14) .
C58 C583 1.505(15) .
C58 C584 1.508(10) .
C58 C581 1.512(15) .
C58 C586 1.524(10) .
C61 C62 1.378(6) 2_556
C61 C62 1.378(6) .
C62 C63 1.378(7) .
C62 H62 0.9500 .
C63 C64 1.390(7) .
C63 C68 1.484(9) .
C64 C63 1.390(7) 2_556
C64 H64 0.9500 .
C68 F2 1.268(10) .
C68 F3 1.301(8) .
C68 F1 1.364(11) .
C281 H28A 0.9800 .
C281 H28B 0.9800 .
C281 H28C 0.9800 .
C282 H28D 0.9800 .
C282 H28E 0.9800 .
C282 H28F 0.9800 .
C283 H28G 0.9800 .
C283 H28H 0.9800 .
C283 H28I 0.9800 .
C38 C384 1.472(12) .
C38 C381 1.501(11) .
C38 C382 1.503(10) .
C38 C383 1.527(11) .
C38 C385 1.537(11) .
C38 C386 1.538(11) .
C381 H38A 0.9800 .
C381 H38B 0.9800 .
C381 H38C 0.9800 .
C382 H38D 0.9800 .
C382 H38E 0.9800 .
C382 H38F 0.9800 .
C383 H38G 0.9800 .
C383 H38H 0.9800 .
C383 H38I 0.9800 .
C384 H38J 0.9800 .
C384 H38K 0.9800 .
C384 H38L 0.9800 .
C385 H38M 0.9800 .
C385 H38N 0.9800 .
C385 H38O 0.9800 .
C386 H38P 0.9800 .
C386 H38Q 0.9800 .
C386 H38R 0.9800 .
C481 H48A 0.9800 .
C481 H48B 0.9800 .
C481 H48C 0.9800 .
C482 H48D 0.9800 .
C482 H48E 0.9800 .
C482 H48F 0.9800 .
C483 H48G 0.9800 .
C483 H48H 0.9800 .
C483 H48I 0.9800 .
C581 H58A 0.9800 .
C581 H58B 0.9800 .
C581 H58C 0.9800 .
C582 H58D 0.9800 .
C582 H58E 0.9800 .
C582 H58F 0.9800 .
C583 H58G 0.9800 .
C583 H58H 0.9800 .
C583 H58I 0.9800 .
C584 H58J 0.9800 .
C584 H58K 0.9800 .
C584 H58L 0.9800 .
C585 H58M 0.9800 .
C585 H58N 0.9800 .
C585 H58O 0.9800 .
C586 H58P 0.9800 .
C586 H58Q 0.9800 .
C586 H58R 0.9800 .
C81 Cl2 1.690(6) .
C81 Cl1 1.690(6) .
C81 H81A 0.9900 .
C81 H81B 0.9900 .
C82 Cl3 1.648(7) .
C82 Cl4 1.669(7) .
C82 H82A 0.9900 .
C82 H82B 0.9900 .
C83 Cl5 1.666(9) .
C83 Cl6 1.673(9) .
C83 H83A 0.9900 .
C83 H83B 0.9900 .
C84 Cl8 1.677(9) .
C84 Cl7 1.678(9) .
C84 H84A 0.9900 .
C84 H84B 0.9900 .
C85 Cl9 1.669(9) .
C85 Cl10 1.673(9) .
C85 H85A 0.9900 .
C85 H85B 0.9900 .

loop_
_geom_torsion_atom_site_label_1
_geom_torsion_atom_site_label_2
_geom_torsion_atom_site_label_3
_geom_torsion_atom_site_label_4
_geom_torsion
_geom_torsion_site_symmetry_1
_geom_torsion_site_symmetry_4
C61 Au1 C1 N2 105(100) . 2_556
C61 Au1 C1 N2 -75(100) . .
N2 C1 N2 C3 -0.1(2) 2_556 .
Au1 C1 N2 C3 179.9(2) . .
N2 C1 N2 C11 179.3(3) 2_556 .
Au1 C1 N2 C11 -0.7(3) . .
C1 N2 C3 C3 0.2(5) . 2_556
C11 N2 C3 C3 -179.1(4) . 2_556
C1 N2 C11 C12 -95.9(4) . .
C3 N2 C11 C12 83.4(5) . .
C1 N2 C11 C16 83.5(4) . .
C3 N2 C11 C16 -97.2(4) . .
C16 C11 C12 C13 1.5(6) . .
N2 C11 C12 C13 -179.1(4) . .
C16 C11 C12 C17 -179.3(4) . .
N2 C11 C12 C17 0.1(6) . .
C11 C12 C13 C14 -1.0(7) . .
C17 C12 C13 C14 179.7(4) . .
C12 C13 C14 C15 -0.4(7) . .
C12 C13 C14 C18 -179.7(5) . .
C13 C14 C15 C16 1.5(7) . .
C18 C14 C15 C16 -179.2(5) . .
C14 C15 C16 C11 -1.1(6) . .
C14 C15 C16 C19 177.9(4) . .
C12 C11 C16 C15 -0.4(6) . .
N2 C11 C16 C15 -179.8(3) . .
C12 C11 C16 C19 -179.4(4) . .
N2 C11 C16 C19 1.2(5) . .
C11 C12 C17 C31 -104.0(4) . .
C13 C12 C17 C31 75.2(5) . .
C11 C12 C17 C21 125.6(4) . .
C13 C12 C17 C21 -55.1(5) . .
C15 C16 C19 C51 -95.3(4) . .
C11 C16 C19 C51 83.6(4) . .
C15 C16 C19 C41 34.1(5) . .
C11 C16 C19 C41 -147.0(3) . .
C31 C17 C21 C26 -29.5(6) . .
C12 C17 C21 C26 99.7(5) . .
C31 C17 C21 C22 150.7(4) . .
C12 C17 C21 C22 -80.0(5) . .
C26 C21 C22 C23 -2.9(8) . .
C17 C21 C22 C23 176.9(5) . .
C21 C22 C23 C24 2.5(10) . .
C22 C23 C24 C25 -0.8(10) . .
C22 C23 C24 C28 -178.0(6) . .
C23 C24 C25 C26 -0.3(9) . .
C28 C24 C25 C26 176.8(6) . .
C22 C21 C26 C25 1.8(8) . .
C17 C21 C26 C25 -178.0(5) . .
C24 C25 C26 C21 -0.2(9) . .
C23 C24 C28 C281 74.2(9) . .
C25 C24 C28 C281 -102.8(8) . .
C23 C24 C28 C283 -43.7(9) . .
C25 C24 C28 C283 139.3(7) . .
C23 C24 C28 C282 -163.8(7) . .
C25 C24 C28 C282 19.2(10) . .
C21 C17 C31 C36 134.6(5) . .
C12 C17 C31 C36 6.3(6) . .
C21 C17 C31 C32 -49.3(5) . .
C12 C17 C31 C32 -177.6(4) . .
C36 C31 C32 C33 0.2(7) . .
C17 C31 C32 C33 -176.1(4) . .
C31 C32 C33 C34 -0.9(8) . .
C32 C33 C34 C35 0.5(8) . .
C32 C33 C34 C38 -178.8(5) . .
C33 C34 C35 C36 0.6(9) . .
C38 C34 C35 C36 179.9(6) . .
C32 C31 C36 C35 0.9(8) . .
C17 C31 C36 C35 177.1(5) . .
C34 C35 C36 C31 -1.3(10) . .
C16 C19 C41 C46 -122.4(4) . .
C51 C19 C41 C46 5.4(6) . .
C16 C19 C41 C42 58.8(5) . .
C51 C19 C41 C42 -173.4(4) . .
C46 C41 C42 C43 -0.6(8) . .
C19 C41 C42 C43 178.3(5) . .
C41 C42 C43 C44 -0.3(10) . .
C42 C43 C44 C45 1.1(9) . .
C42 C43 C44 C48 178.9(6) . .
C43 C44 C45 C46 -1.1(8) . .
C48 C44 C45 C46 -178.9(5) . .
C42 C41 C46 C45 0.6(7) . .
C19 C41 C46 C45 -178.2(4) . .
C44 C45 C46 C41 0.2(8) . .
C45 C44 C48 C483 -54.4(9) . .
C43 C44 C48 C483 127.9(8) . .
C45 C44 C48 C482 178.1(7) . .
C43 C44 C48 C482 0.4(10) . .
C45 C44 C48 C481 61.9(8) . .
C43 C44 C48 C481 -115.8(7) . .
C16 C19 C51 C52 -137.2(4) . .
C41 C19 C51 C52 94.3(5) . .
C16 C19 C51 C56 43.8(5) . .
C41 C19 C51 C56 -84.7(5) . .
C56 C51 C52 C53 0.6(8) . .
C19 C51 C52 C53 -178.4(5) . .
C51 C52 C53 C54 -0.3(10) . .
C52 C53 C54 C55 0.3(9) . .
C52 C53 C54 C58 -179.5(6) . .
C53 C54 C55 C56 -0.6(8) . .
C58 C54 C55 C56 179.2(5) . .
C52 C51 C56 C55 -1.0(7) . .
C19 C51 C56 C55 178.0(4) . .
C54 C55 C56 C51 1.0(8) . .
C53 C54 C58 C585 -42.5(10) . .
C55 C54 C58 C585 137.7(8) . .
C53 C54 C58 C582 132.6(18) . .
C55 C54 C58 C582 -47.2(19) . .
C53 C54 C58 C583 12(2) . .
C55 C54 C58 C583 -168(2) . .
C53 C54 C58 C584 79.0(10) . .
C55 C54 C58 C584 -100.8(10) . .
C53 C54 C58 C581 -104(2) . .
C55 C54 C58 C581 76(2) . .
C53 C54 C58 C586 -162.3(10) . .
C55 C54 C58 C586 17.9(11) . .
C1 Au1 C61 C62 174(100) . 2_556
C1 Au1 C61 C62 -6(100) . .
C62 C61 C62 C63 0.3(4) 2_556 .
Au1 C61 C62 C63 -179.7(4) . .
C61 C62 C63 C64 -0.5(9) . .
C61 C62 C63 C68 179.9(6) . .
C62 C63 C64 C63 0.3(4) . 2_556
C68 C63 C64 C63 179.9(8) . 2_556
C62 C63 C68 F2 -45.8(12) . .
C64 C63 C68 F2 134.6(8) . .
C62 C63 C68 F3 -178.1(8) . .
C64 C63 C68 F3 2.3(12) . .
C62 C63 C68 F1 66.5(9) . .
C64 C63 C68 F1 -113.1(7) . .
C35 C34 C38 C384 -56.7(14) . .
C33 C34 C38 C384 122.5(13) . .
C35 C34 C38 C381 124.3(11) . .
C33 C34 C38 C381 -56.4(12) . .
C35 C34 C38 C382 -114.8(10) . .
C33 C34 C38 C382 64.5(10) . .
C35 C34 C38 C383 2.4(12) . .
C33 C34 C38 C383 -178.3(10) . .
C35 C34 C38 C385 65.6(13) . .
C33 C34 C38 C385 -115.2(12) . .
C35 C34 C38 C386 178.2(11) . .
C33 C34 C38 C386 -2.5(12) . .
